data_4307340
loop_
_publ_author_name
'Prasanta Ghosh'
'Keira Stobie'
'Eckhard Bill'
'Eberhard Bothe'
'Thomas Weyherm\"uller'
'Michael D. Ward'
'Jon A. McCleverty'
'Karl Wieghardt'

_publ_section_title
;
Electronic Structure of Nitric Oxide Adducts of
Bis(diaryl-1,2-dithiolene)iron Compounds: Four-Membered Electron-Transfer
Series [Fe(NO)(L)2]z (z= 1+, 0, 1-, 2-)
;
_journal_name_full 'Inorganic Chemistry'
_journal_page_first 522
_journal_page_last 532
_journal_paper_doi 10.1021/ic061874a
_journal_volume 46
_journal_year 2007
_chemical_formula_moiety '[C10 H10 Co]+, [C32 H28 Fe N O S4]-'
_chemical_formula_sum 'C42 H38 Co Fe N O S4'
_chemical_formula_weight 815.75
_chemical_name_systematic
; 
 ? 
;
_space_group_IT_number 4
_symmetry_cell_setting monoclinic
_symmetry_space_group_name_Hall 'P 2yb'
_symmetry_space_group_name_H-M 'P 1 21 1'
_atom_sites_solution_hydrogens geom
_atom_sites_solution_primary direct
_atom_sites_solution_secondary difmap
_audit_creation_method SHELXL-97
_cell_angle_alpha 90.00
_cell_angle_beta 91.709(4)
_cell_angle_gamma 90.00
_cell_formula_units_Z 2
_cell_length_a 8.7605(3)
_cell_length_b 14.7549(5)
_cell_length_c 15.0400(6)
_cell_measurement_temperature 100(2)
_cell_volume 1943.21(12)
_computing_cell_refinement 'Nonius Collect Software'
_computing_data_collection 'Nonius Collect Software'
_computing_data_reduction 'Nonius Collect Software'
_computing_structure_refinement 'SHELXL-97 (Sheldrick, 1997)'
_computing_structure_solution 'SHELXS-97 (Sheldrick, 1990)'
_diffrn_ambient_temperature 100(2)
_diffrn_measured_fraction_theta_full 0.996
_diffrn_measured_fraction_theta_max 0.996
_diffrn_measurement_device_type 'Nonius Kappa-CCD'
_diffrn_measurement_method '626 images at 1.0 deg. stepwise rotation in omega and phi, 100 sec./frame'
_diffrn_radiation_monochromator graphite
_diffrn_radiation_source 'rotating anode, 50 kV, 80 mA'
_diffrn_radiation_type MoK\a
_diffrn_radiation_wavelength 0.71073
_diffrn_reflns_av_R_equivalents 0.0291
_diffrn_reflns_av_sigmaI/netI 0.0325
_diffrn_reflns_limit_h_max 12
_diffrn_reflns_limit_h_min -12
_diffrn_reflns_limit_k_max 21
_diffrn_reflns_limit_k_min -21
_diffrn_reflns_limit_l_max 22
_diffrn_reflns_limit_l_min -22
_diffrn_reflns_number 32259
_diffrn_reflns_theta_full 31.50
_diffrn_reflns_theta_max 31.50
_diffrn_reflns_theta_min 2.99
_exptl_absorpt_coefficient_mu 1.048
_exptl_absorpt_correction_T_max 0.9039
_exptl_absorpt_correction_T_min 0.7022
_exptl_absorpt_correction_type gaussian
_exptl_crystal_colour black
_exptl_crystal_density_diffrn 1.394
_exptl_crystal_density_method 'not measured'
_exptl_crystal_description 'opaque trapezoid'
_exptl_crystal_F_000 844
_exptl_crystal_size_max 0.38
_exptl_crystal_size_mid 0.16
_exptl_crystal_size_min 0.08
_refine_diff_density_max 0.394
_refine_diff_density_min -0.307
_refine_diff_density_rms 0.051
_refine_ls_abs_structure_details 'Flack H D (1983), Acta Cryst. A39, 876-881'
_refine_ls_abs_structure_Flack 0.016(6)
_refine_ls_extinction_method none
_refine_ls_goodness_of_fit_ref 1.044
_refine_ls_hydrogen_treatment mixed
_refine_ls_matrix_type full
_refine_ls_number_parameters 455
_refine_ls_number_reflns 12751
_refine_ls_number_restraints 1
_refine_ls_restrained_S_all 1.044
_refine_ls_R_factor_all 0.0299
_refine_ls_R_factor_gt 0.0274
_refine_ls_shift/su_max 0.019
_refine_ls_shift/su_mean 0.000
_refine_ls_structure_factor_coef Fsqd
_refine_ls_weighting_details 'calc w=1/[\s^2^(Fo^2^)+(0.0245P)^2^+0.6959P] where P=(Fo^2^+2Fc^2^)/3'
_refine_ls_weighting_scheme calc
_refine_ls_wR_factor_gt 0.0631
_refine_ls_wR_factor_ref 0.0644
_reflns_number_gt 12231
_reflns_number_total 12751
_reflns_threshold_expression >2sigma(I)
_cod_data_source_file ic061874asi20060929_051334_3.cif
_cod_data_source_block '[Co(Cp)2][1a]'
_cod_depositor_comments
;
The following automatic conversions were performed:
'_symmetry_cell_setting' value 'Monoclinic' changed to 'monoclinic'
according to '/home/saulius/struct/CIF-dictionaries/cif_core.dic'
dictionary named 'cif_core.dic' version 2.4.1 from
2010-06-29.

'_exptl_absorpt_correction_type' value 'Gaussian' changed to
'gaussian' according to
'/home/saulius/struct/CIF-dictionaries/cif_core.dic' dictionary named
'cif_core.dic' version 2.4.1 from 2010-06-29.

Automatic conversion script
Id: cif_fix_enum 1527 2010-12-29 10:47:43Z saulius 
;
_cod_database_code 4307340

loop_
_symmetry_equiv_pos_as_xyz
'x, y, z'
'-x, y+1/2, -z'

loop_
_atom_site_label
_atom_site_type_symbol
_atom_site_fract_x
_atom_site_fract_y
_atom_site_fract_z
_atom_site_U_iso_or_equiv
_atom_site_adp_type
_atom_site_occupancy
_atom_site_symmetry_multiplicity
_atom_site_calc_flag
_atom_site_refinement_flags
_atom_site_disorder_assembly
_atom_site_disorder_group
Fe1 Fe 0.91198(2) 0.438292(14) 0.871279(13) 0.01500(4) Uani 1 1 d . . .
S1 S 0.94874(5) 0.33854(3) 0.76229(2) 0.02129(7) Uani 1 1 d . . .
S2 S 0.67746(4) 0.45578(3) 0.81408(2) 0.01802(7) Uani 1 1 d . . .
C1 C 0.79409(18) 0.34957(11) 0.68847(10) 0.0188(3) Uani 1 1 d . . .
C2 C 0.67351(18) 0.40415(11) 0.70981(10) 0.0179(3) Uani 1 1 d . . .
C3 C 0.54151(18) 0.42462(11) 0.64898(10) 0.0194(3) Uani 1 1 d . . .
C4 C 0.39212(18) 0.42523(12) 0.67949(11) 0.0228(3) Uani 1 1 d . . .
H4 H 0.3744 0.4116 0.7400 0.027 Uiso 1 1 calc R . .
C5 C 0.26935(19) 0.44558(14) 0.62223(12) 0.0274(3) Uani 1 1 d . . .
H5 H 0.1691 0.4457 0.6447 0.033 Uiso 1 1 calc R . .
C6 C 0.2892(2) 0.46574(12) 0.53279(12) 0.0258(3) Uani 1 1 d . . .
C7 C 0.4384(2) 0.46542(12) 0.50285(11) 0.0248(3) Uani 1 1 d . . .
H7 H 0.4556 0.4789 0.4422 0.030 Uiso 1 1 calc R . .
C8 C 0.56222(19) 0.44590(12) 0.55929(10) 0.0220(3) Uani 1 1 d . . .
H8 H 0.6624 0.4470 0.5368 0.026 Uiso 1 1 calc R . .
C9 C 0.1560(2) 0.48927(15) 0.47085(14) 0.0352(4) Uani 1 1 d . . .
H9A H 0.1261 0.4357 0.4360 0.053 Uiso 1 1 calc R . .
H9B H 0.1858 0.5380 0.4307 0.053 Uiso 1 1 calc R . .
H9C H 0.0696 0.5094 0.5058 0.053 Uiso 1 1 calc R . .
C10 C 0.80147(19) 0.29795(11) 0.60408(10) 0.0198(3) Uani 1 1 d . . .
C11 C 0.9280(2) 0.30575(13) 0.55018(12) 0.0274(3) Uani 1 1 d . . .
H11 H 1.0151 0.3387 0.5711 0.033 Uiso 1 1 calc R . .
C12 C 0.9284(2) 0.26605(14) 0.46650(12) 0.0303(4) Uani 1 1 d . . .
H12 H 1.0142 0.2740 0.4300 0.036 Uiso 1 1 calc R . .
C13 C 0.8042(2) 0.21459(13) 0.43534(11) 0.0269(3) Uani 1 1 d . . .
C14 C 0.6829(2) 0.20171(11) 0.49148(11) 0.0230(3) Uani 1 1 d . . .
H14 H 0.6002 0.1639 0.4728 0.028 Uiso 1 1 calc R . .
C15 C 0.68024(19) 0.24316(11) 0.57454(11) 0.0209(3) Uani 1 1 d . . .
H15 H 0.5954 0.2341 0.6114 0.025 Uiso 1 1 calc R . .
C16 C 0.8051(3) 0.17446(18) 0.34317(13) 0.0429(5) Uani 1 1 d . . .
H16A H 0.8944 0.1350 0.3380 0.064 Uiso 1 1 calc R . .
H16B H 0.8098 0.2233 0.2992 0.064 Uiso 1 1 calc R . .
H16C H 0.7118 0.1390 0.3324 0.064 Uiso 1 1 calc R . .
S21 S 0.82717(4) 0.51467(3) 0.98954(2) 0.01710(7) Uani 1 1 d . . .
S22 S 1.01865(4) 0.34048(3) 0.96597(2) 0.01725(7) Uani 1 1 d . . .
C21 C 0.91344(16) 0.46312(10) 1.08314(9) 0.0150(2) Uani 1 1 d . . .
C22 C 1.00235(16) 0.38856(10) 1.07201(9) 0.0148(2) Uani 1 1 d . . .
C23 C 1.09114(16) 0.34191(11) 1.14413(9) 0.0163(2) Uani 1 1 d . . .
C24 C 1.08238(18) 0.24732(11) 1.15392(11) 0.0200(3) Uani 1 1 d . . .
H24 H 1.0184 0.2130 1.1145 0.024 Uiso 1 1 calc R . .
C25 C 1.1665(2) 0.20371(12) 1.22071(12) 0.0257(3) Uani 1 1 d . . .
H25 H 1.1584 0.1398 1.2267 0.031 Uiso 1 1 calc R . .
C26 C 1.2625(2) 0.25163(14) 1.27905(12) 0.0291(4) Uani 1 1 d . . .
C27 C 1.2725(2) 0.34552(15) 1.26863(12) 0.0312(4) Uani 1 1 d . . .
H27 H 1.3385 0.3794 1.3073 0.037 Uiso 1 1 calc R . .
C28 C 1.1874(2) 0.39024(12) 1.20240(11) 0.0238(3) Uani 1 1 d . . .
H28 H 1.1949 0.4542 1.1969 0.029 Uiso 1 1 calc R . .
C29 C 1.3548(3) 0.2035(2) 1.35083(15) 0.0497(6) Uani 1 1 d . . .
H29A H 1.2865 0.1811 1.3963 0.074 Uiso 1 1 calc R . .
H29B H 1.4288 0.2458 1.3780 0.074 Uiso 1 1 calc R . .
H29C H 1.4092 0.1524 1.3248 0.074 Uiso 1 1 calc R . .
C30 C 0.87406(16) 0.50409(10) 1.16966(9) 0.0157(2) Uani 1 1 d . . .
C31 C 0.83136(19) 0.45000(11) 1.24137(10) 0.0220(3) Uani 1 1 d . . .
H31 H 0.8309 0.3859 1.2353 0.026 Uiso 1 1 calc R . .
C32 C 0.7896(2) 0.48891(12) 1.32131(11) 0.0247(3) Uani 1 1 d . . .
H32 H 0.7614 0.4509 1.3691 0.030 Uiso 1 1 calc R . .
C33 C 0.78838(19) 0.58294(12) 1.33274(11) 0.0234(3) Uani 1 1 d . . .
C34 C 0.8282(2) 0.63644(12) 1.26073(12) 0.0253(3) Uani 1 1 d . . .
H34 H 0.8270 0.7005 1.2666 0.030 Uiso 1 1 calc R . .
C35 C 0.86975(19) 0.59820(11) 1.18061(11) 0.0209(3) Uani 1 1 d . . .
H35 H 0.8956 0.6365 1.1326 0.025 Uiso 1 1 calc R . .
C36 C 0.7473(2) 0.62626(14) 1.41996(13) 0.0326(4) Uani 1 1 d . . .
H36A H 0.8251 0.6109 1.4657 0.049 Uiso 1 1 calc R . .
H36B H 0.6477 0.6037 1.4380 0.049 Uiso 1 1 calc R . .
H36C H 0.7426 0.6922 1.4127 0.049 Uiso 1 1 calc R . .
N41 N 1.04553(16) 0.50865(10) 0.84441(9) 0.0208(3) Uani 1 1 d . . .
O42 O 1.14814(16) 0.55630(10) 0.82732(10) 0.0324(3) Uani 1 1 d . . .
Co50 Co 1.41343(2) 0.674817(14) 1.025855(15) 0.01966(5) Uani 1 1 d . . .
C51 C 1.6099(2) 0.72160(14) 0.97367(16) 0.0355(5) Uani 1 1 d . . .
H51 H 1.7104 0.7015 0.9887 0.043 Uiso 1 1 calc R . .
C52 C 1.5130(3) 0.68519(14) 0.90624(15) 0.0394(5) Uani 1 1 d . . .
H52 H 1.5367 0.6366 0.8676 0.047 Uiso 1 1 calc R . .
C53 C 1.3728(3) 0.73459(17) 0.90656(14) 0.0387(5) Uani 1 1 d . . .
H53 H 1.2858 0.7245 0.8686 0.046 Uiso 1 1 calc R . .
C54 C 1.3873(2) 0.80084(14) 0.97349(15) 0.0345(4) Uani 1 1 d . . .
H54 H 1.3116 0.8440 0.9884 0.041 Uiso 1 1 calc R . .
C55 C 1.5324(3) 0.79237(14) 1.01454(16) 0.0365(4) Uani 1 1 d . . .
H55 H 1.5716 0.8287 1.0622 0.044 Uiso 1 1 calc R . .
C56 C 1.3531(4) 0.54421(16) 1.0442(2) 0.0610(9) Uani 1 1 d . . .
H56 H 1.3608 0.4970 1.0016 0.073 Uiso 1 1 calc R . .
C57 C 1.4651(3) 0.5687(2) 1.1059(2) 0.0682(11) Uani 1 1 d . . .
H57 H 1.5631 0.5416 1.1134 0.082 Uiso 1 1 calc R . .
C58 C 1.4079(4) 0.6408(2) 1.15560(16) 0.0621(9) Uani 1 1 d . . .
H58 H 1.4602 0.6715 1.2030 0.075 Uiso 1 1 calc R . .
C59 C 1.2592(3) 0.65948(16) 1.12268(16) 0.0427(5) Uani 1 1 d . . .
H59 H 1.1926 0.7050 1.1437 0.051 Uiso 1 1 calc R . .
C60 C 1.2281(3) 0.59945(19) 1.05439(15) 0.0442(6) Uani 1 1 d . . .
H60 H 1.1355 0.5966 1.0199 0.053 Uiso 1 1 calc R . .

loop_
_atom_site_aniso_label
_atom_site_aniso_U_11
_atom_site_aniso_U_22
_atom_site_aniso_U_33
_atom_site_aniso_U_23
_atom_site_aniso_U_13
_atom_site_aniso_U_12
Fe1 0.01560(9) 0.01581(9) 0.01357(8) 0.00022(7) 0.00025(7) 0.00037(7)
S1 0.02151(17) 0.02499(18) 0.01725(16) -0.00475(14) -0.00115(13) 0.00703(14)
S2 0.01719(15) 0.02022(18) 0.01654(15) -0.00360(12) -0.00114(12) 0.00232(12)
C1 0.0213(7) 0.0196(7) 0.0154(6) -0.0022(5) 0.0001(5) -0.0002(5)
C2 0.0202(7) 0.0184(6) 0.0151(6) -0.0024(5) -0.0002(5) -0.0011(5)
C3 0.0195(6) 0.0187(7) 0.0199(6) -0.0033(5) -0.0031(5) -0.0004(5)
C4 0.0210(7) 0.0276(8) 0.0198(7) -0.0032(6) -0.0010(5) -0.0002(6)
C5 0.0199(7) 0.0317(9) 0.0303(8) -0.0054(7) -0.0032(6) -0.0012(7)
C6 0.0255(8) 0.0235(8) 0.0277(8) -0.0026(6) -0.0097(6) -0.0001(6)
C7 0.0313(8) 0.0225(7) 0.0203(7) 0.0001(6) -0.0053(6) -0.0003(6)
C8 0.0243(7) 0.0215(7) 0.0203(7) 0.0000(6) -0.0006(5) -0.0008(6)
C9 0.0320(9) 0.0368(10) 0.0358(10) -0.0004(8) -0.0142(8) -0.0008(8)
C10 0.0230(7) 0.0201(7) 0.0164(6) -0.0023(5) 0.0009(5) 0.0020(6)
C11 0.0243(8) 0.0335(9) 0.0248(8) -0.0095(7) 0.0043(6) -0.0053(7)
C12 0.0331(9) 0.0340(9) 0.0241(8) -0.0084(7) 0.0092(7) -0.0054(7)
C13 0.0371(9) 0.0258(8) 0.0177(7) -0.0055(6) 0.0022(6) -0.0025(7)
C14 0.0285(8) 0.0201(7) 0.0204(7) -0.0027(6) -0.0009(6) -0.0020(6)
C15 0.0237(7) 0.0199(7) 0.0193(7) 0.0000(5) 0.0017(6) -0.0001(6)
C16 0.0622(14) 0.0440(12) 0.0233(9) -0.0129(9) 0.0120(9) -0.0191(11)
S21 0.01870(15) 0.01728(15) 0.01524(15) -0.00051(12) -0.00072(12) 0.00355(13)
S22 0.02016(15) 0.01686(15) 0.01471(14) -0.00057(13) 0.00027(12) 0.00336(13)
C21 0.0152(6) 0.0158(6) 0.0139(6) 0.0000(5) 0.0007(5) -0.0015(5)
C22 0.0159(6) 0.0157(6) 0.0129(6) 0.0003(5) -0.0006(5) -0.0006(5)
C23 0.0168(6) 0.0171(6) 0.0150(6) 0.0019(5) 0.0011(5) 0.0012(5)
C24 0.0205(7) 0.0191(7) 0.0207(7) 0.0022(5) 0.0035(5) 0.0022(5)
C25 0.0282(8) 0.0251(8) 0.0240(8) 0.0083(6) 0.0059(6) 0.0088(6)
C26 0.0299(8) 0.0399(10) 0.0175(7) 0.0069(7) 0.0006(6) 0.0132(7)
C27 0.0315(9) 0.0393(10) 0.0221(8) -0.0024(7) -0.0083(6) 0.0030(8)
C28 0.0252(8) 0.0246(8) 0.0213(7) -0.0010(6) -0.0041(6) -0.0007(6)
C29 0.0566(14) 0.0638(16) 0.0280(10) 0.0122(10) -0.0077(9) 0.0250(12)
C30 0.0148(6) 0.0166(6) 0.0156(6) -0.0003(5) 0.0001(5) -0.0006(5)
C31 0.0280(7) 0.0185(7) 0.0197(7) 0.0009(6) 0.0063(5) -0.0001(6)
C32 0.0321(8) 0.0239(8) 0.0184(7) 0.0009(6) 0.0068(6) -0.0015(6)
C33 0.0225(7) 0.0276(8) 0.0203(7) -0.0070(6) 0.0044(6) -0.0038(6)
C34 0.0282(8) 0.0191(7) 0.0290(8) -0.0067(6) 0.0094(6) -0.0050(6)
C35 0.0243(7) 0.0165(7) 0.0223(7) -0.0011(5) 0.0072(6) -0.0030(6)
C36 0.0374(10) 0.0360(10) 0.0248(8) -0.0120(7) 0.0104(7) -0.0039(8)
N41 0.0250(6) 0.0207(6) 0.0170(6) 0.0006(5) 0.0030(5) -0.0007(5)
O42 0.0337(7) 0.0317(7) 0.0322(7) 0.0042(5) 0.0093(5) -0.0113(6)
Co50 0.01427(9) 0.01884(10) 0.02614(11) 0.00203(8) 0.00488(7) 0.00142(8)
C51 0.0195(8) 0.0316(10) 0.0560(13) 0.0185(9) 0.0138(8) 0.0020(7)
C52 0.0577(13) 0.0228(9) 0.0393(11) 0.0001(8) 0.0291(10) -0.0028(9)
C53 0.0334(10) 0.0528(13) 0.0299(9) 0.0155(9) -0.0012(8) -0.0126(9)
C54 0.0301(9) 0.0257(8) 0.0485(12) 0.0144(8) 0.0151(8) 0.0113(7)
C55 0.0418(11) 0.0241(9) 0.0437(11) 0.0023(8) 0.0048(9) -0.0126(8)
C56 0.098(2) 0.0212(10) 0.0663(17) 0.0008(10) 0.0527(18) -0.0091(12)
C57 0.0280(11) 0.076(2) 0.102(2) 0.068(2) 0.0270(13) 0.0242(12)
C58 0.0714(18) 0.086(2) 0.0278(11) 0.0206(12) -0.0142(11) -0.0502(17)
C59 0.0471(12) 0.0370(11) 0.0458(12) 0.0122(9) 0.0295(10) 0.0121(9)
C60 0.0335(10) 0.0616(15) 0.0373(11) 0.0196(11) -0.0013(9) -0.0228(10)

loop_
_atom_type_symbol
_atom_type_description
_atom_type_scat_dispersion_real
_atom_type_scat_dispersion_imag
_atom_type_scat_source
C C 0.0033 0.0016 'International Tables Vol C Tables 4.2.6.8 and 6.1.1.4'
H H 0.0000 0.0000 'International Tables Vol C Tables 4.2.6.8 and 6.1.1.4'
N N 0.0061 0.0033 'International Tables Vol C Tables 4.2.6.8 and 6.1.1.4'
O O 0.0106 0.0060 'International Tables Vol C Tables 4.2.6.8 and 6.1.1.4'
S S 0.1246 0.1234 'International Tables Vol C Tables 4.2.6.8 and 6.1.1.4'
Fe Fe 0.3463 0.8444 'International Tables Vol C Tables 4.2.6.8 and 6.1.1.4'
Co Co 0.3494 0.9721 'International Tables Vol C Tables 4.2.6.8 and 6.1.1.4'

loop_
_geom_angle_atom_site_label_1
_geom_angle_atom_site_label_2
_geom_angle_atom_site_label_3
_geom_angle
_geom_angle_site_symmetry_1
_geom_angle_site_symmetry_3
_geom_angle_publ_flag
N41 Fe1 S22 106.45(5) . . ?
N41 Fe1 S2 119.66(5) . . ?
S22 Fe1 S2 133.885(17) . . ?
N41 Fe1 S1 96.77(5) . . ?
S22 Fe1 S1 88.578(16) . . ?
S2 Fe1 S1 86.801(16) . . ?
N41 Fe1 S21 97.69(5) . . ?
S22 Fe1 S21 87.765(15) . . ?
S2 Fe1 S21 85.671(15) . . ?
S1 Fe1 S21 165.533(18) . . ?
C1 S1 Fe1 106.33(5) . . ?
C2 S2 Fe1 106.94(6) . . ?
C2 C1 C10 123.66(14) . . ?
C2 C1 S1 119.80(12) . . ?
C10 C1 S1 116.53(12) . . ?
C1 C2 C3 124.45(14) . . ?
C1 C2 S2 118.14(12) . . ?
C3 C2 S2 117.38(12) . . ?
C4 C3 C8 117.58(14) . . ?
C4 C3 C2 121.21(14) . . ?
C8 C3 C2 121.20(14) . . ?
C5 C4 C3 120.79(15) . . ?
C4 C5 C6 121.81(16) . . ?
C5 C6 C7 117.16(15) . . ?
C5 C6 C9 121.81(17) . . ?
C7 C6 C9 121.02(17) . . ?
C8 C7 C6 121.74(16) . . ?
C7 C8 C3 120.92(15) . . ?
C15 C10 C11 118.16(15) . . ?
C15 C10 C1 121.15(14) . . ?
C11 C10 C1 120.65(15) . . ?
C12 C11 C10 120.98(16) . . ?
C11 C12 C13 120.69(17) . . ?
C14 C13 C12 118.22(16) . . ?
C14 C13 C16 122.03(17) . . ?
C12 C13 C16 119.75(17) . . ?
C13 C14 C15 121.25(16) . . ?
C14 C15 C10 120.46(15) . . ?
C21 S21 Fe1 105.85(5) . . ?
C22 S22 Fe1 106.06(5) . . ?
C22 C21 C30 125.85(13) . . ?
C22 C21 S21 119.13(11) . . ?
C30 C21 S21 114.94(10) . . ?
C21 C22 C23 125.03(13) . . ?
C21 C22 S22 120.06(11) . . ?
C23 C22 S22 114.92(11) . . ?
C28 C23 C24 118.42(14) . . ?
C28 C23 C22 121.06(14) . . ?
C24 C23 C22 120.51(14) . . ?
C25 C24 C23 120.47(16) . . ?
C24 C25 C26 121.31(17) . . ?
C25 C26 C27 118.20(16) . . ?
C25 C26 C29 120.9(2) . . ?
C27 C26 C29 120.9(2) . . ?
C28 C27 C26 121.05(17) . . ?
C27 C28 C23 120.55(17) . . ?
C35 C30 C31 117.77(14) . . ?
C35 C30 C21 121.00(13) . . ?
C31 C30 C21 121.13(14) . . ?
C32 C31 C30 120.88(15) . . ?
C31 C32 C33 121.27(16) . . ?
C34 C33 C32 117.62(15) . . ?
C34 C33 C36 120.44(17) . . ?
C32 C33 C36 121.95(16) . . ?
C35 C34 C33 121.51(16) . . ?
C34 C35 C30 120.93(15) . . ?
O42 N41 Fe1 176.16(15) . . ?
C58 Co50 C57 40.62(15) . . ?
C58 Co50 C56 67.45(13) . . ?
C57 Co50 C56 39.94(15) . . ?
C58 Co50 C53 163.50(13) . . ?
C57 Co50 C53 153.95(15) . . ?
C56 Co50 C53 119.83(12) . . ?
C58 Co50 C60 67.40(10) . . ?
C57 Co50 C60 67.32(11) . . ?
C56 Co50 C60 39.82(12) . . ?
C53 Co50 C60 107.86(9) . . ?
C58 Co50 C52 154.17(13) . . ?
C57 Co50 C52 119.53(11) . . ?
C56 Co50 C52 108.31(9) . . ?
C53 Co50 C52 41.31(10) . . ?
C60 Co50 C52 126.75(10) . . ?
C58 Co50 C59 40.72(12) . . ?
C57 Co50 C59 68.14(10) . . ?
C56 Co50 C59 67.23(10) . . ?
C53 Co50 C59 125.61(10) . . ?
C60 Co50 C59 39.73(11) . . ?
C52 Co50 C59 163.41(11) . . ?
C58 Co50 C54 126.72(13) . . ?
C57 Co50 C54 164.35(15) . . ?
C56 Co50 C54 154.18(13) . . ?
C53 Co50 C54 40.62(10) . . ?
C60 Co50 C54 120.23(10) . . ?
C52 Co50 C54 68.49(9) . . ?
C59 Co50 C54 108.11(8) . . ?
C58 Co50 C51 120.19(11) . . ?
C57 Co50 C51 108.44(9) . . ?
C56 Co50 C51 127.21(10) . . ?
C53 Co50 C51 68.78(9) . . ?
C60 Co50 C51 164.08(11) . . ?
C52 Co50 C51 40.60(10) . . ?
C59 Co50 C51 154.76(11) . . ?
C54 Co50 C51 68.06(8) . . ?
C58 Co50 C55 108.69(10) . . ?
C57 Co50 C55 127.24(13) . . ?
C56 Co50 C55 164.24(13) . . ?
C53 Co50 C55 68.33(9) . . ?
C60 Co50 C55 154.52(11) . . ?
C52 Co50 C55 68.06(9) . . ?
C59 Co50 C55 120.62(10) . . ?
C54 Co50 C55 40.39(9) . . ?
C51 Co50 C55 40.20(9) . . ?
C55 C51 C52 108.17(19) . . ?
C55 C51 Co50 69.91(11) . . ?
C52 C51 Co50 69.52(11) . . ?
C51 C52 C53 107.60(19) . . ?
C51 C52 Co50 69.88(12) . . ?
C53 C52 Co50 69.07(11) . . ?
C54 C53 C52 107.33(19) . . ?
C54 C53 Co50 70.01(12) . . ?
C52 C53 Co50 69.61(12) . . ?
C55 C54 C53 108.32(18) . . ?
C55 C54 Co50 69.95(11) . . ?
C53 C54 Co50 69.36(12) . . ?
C51 C55 C54 108.6(2) . . ?
C51 C55 Co50 69.89(11) . . ?
C54 C55 Co50 69.66(11) . . ?
C60 C56 C57 108.8(2) . . ?
C60 C56 Co50 70.29(13) . . ?
C57 C56 Co50 70.02(15) . . ?
C56 C57 C58 107.4(2) . . ?
C56 C57 Co50 70.04(14) . . ?
C58 C57 Co50 69.61(14) . . ?
C57 C58 C59 107.7(2) . . ?
C57 C58 Co50 69.77(15) . . ?
C59 C58 Co50 70.09(13) . . ?
C60 C59 C58 107.2(2) . . ?
C60 C59 Co50 69.97(12) . . ?
C58 C59 Co50 69.19(13) . . ?
C56 C60 C59 108.9(2) . . ?
C56 C60 Co50 69.89(13) . . ?
C59 C60 Co50 70.30(13) . . ?

loop_
_geom_bond_atom_site_label_1
_geom_bond_atom_site_label_2
_geom_bond_distance
_geom_bond_site_symmetry_2
_geom_bond_publ_flag
Fe1 N41 1.6243(14) . ?
Fe1 S22 2.2148(4) . ?
Fe1 S2 2.2186(4) . ?
Fe1 S1 2.2335(4) . ?
Fe1 S21 2.2504(4) . ?
S1 C1 1.7335(16) . ?
S2 C2 1.7428(15) . ?
C1 C2 1.374(2) . ?
C1 C10 1.483(2) . ?
C2 C3 1.484(2) . ?
C3 C4 1.400(2) . ?
C3 C8 1.402(2) . ?
C4 C5 1.391(2) . ?
C5 C6 1.394(3) . ?
C6 C7 1.394(3) . ?
C6 C9 1.512(2) . ?
C7 C8 1.388(2) . ?
C10 C15 1.397(2) . ?
C10 C11 1.398(2) . ?
C11 C12 1.388(2) . ?
C12 C13 1.397(3) . ?
C13 C14 1.390(3) . ?
C13 C16 1.508(3) . ?
C14 C15 1.392(2) . ?
S21 C21 1.7516(15) . ?
S22 C22 1.7551(15) . ?
C21 C22 1.361(2) . ?
C21 C30 1.485(2) . ?
C22 C23 1.485(2) . ?
C23 C28 1.394(2) . ?
C23 C24 1.406(2) . ?
C24 C25 1.386(2) . ?
C25 C26 1.390(3) . ?
C26 C27 1.397(3) . ?
C26 C29 1.507(3) . ?
C27 C28 1.393(2) . ?
C30 C35 1.399(2) . ?
C30 C31 1.401(2) . ?
C31 C32 1.391(2) . ?
C32 C33 1.398(3) . ?
C33 C34 1.393(3) . ?
C33 C36 1.512(2) . ?
C34 C35 1.389(2) . ?
N41 O42 1.1756(19) . ?
Co50 C58 2.017(2) . ?
Co50 C57 2.019(2) . ?
Co50 C56 2.019(2) . ?
Co50 C53 2.021(2) . ?
Co50 C60 2.024(2) . ?
Co50 C52 2.0285(19) . ?
Co50 C59 2.029(2) . ?
Co50 C54 2.0297(19) . ?
Co50 C51 2.0332(18) . ?
Co50 C55 2.0334(19) . ?
C51 C55 1.398(3) . ?
C51 C52 1.409(3) . ?
C52 C53 1.429(3) . ?
C53 C54 1.406(3) . ?
C54 C55 1.403(3) . ?
C56 C60 1.377(4) . ?
C56 C57 1.379(5) . ?
C57 C58 1.401(5) . ?
C58 C59 1.408(4) . ?
C59 C60 1.377(4) . ?
